data_3000079
loop_
_publ_author_name
'Hazem A. Ghabbour'

_journal_name_full 'To be published in Molbank'
_chemical_formula_sum 'C19 H21 F N2 O6'
_symmetry_space_group_name_Hall '-P 2ybc'
_symmetry_space_group_name_H-M 'P 1 21/c 1'
_cell_angle_alpha 90
_cell_angle_beta 104.274(3)
_cell_angle_gamma 90
_cell_length_a 7.8630(5)
_cell_length_b 20.0308(13)
_cell_length_c 11.3987(8)
_cell_measurement_temperature 100(2)
_cell_volume 1739.9(2)
_diffrn_ambient_temperature 100(2)
_diffrn_radiation_type MoK\a
_diffrn_radiation_wavelength 0.71073
_refine_ls_goodness_of_fit_ref 1.049
_refine_ls_R_factor_all 0.1039
_refine_ls_R_factor_gt 0.0549
_refine_ls_wR_factor_gt 0.1078
_refine_ls_wR_factor_ref 0.1243
_cod_database_code 3000079
_cod_hold_until_date 2017-06-16

loop_
_atom_site_label
_atom_site_fract_x
_atom_site_fract_y
_atom_site_fract_z
? ? ? ?
